data_7022880
loop_
_publ_author_name
'Johnson, Magnus T.'
'D\<zoli\'c, Zoran'
'Cetina, Mario'
'Lahtinen, Manu'
'Ahlquist, M\%arten S G'
'Rissanen, Kari'
'\"Ohrstr\"om, Lars'
'Wendt, Ola F.'

_publ_section_title
;
 Preparation of potentially porous, chiral organometallic materials
 through spontaneous resolution of pincer palladium conformers.
;
_journal_issue 23
_journal_name_full 'Dalton transactions (Cambridge, England : 2003)'
_journal_page_first 8484
_journal_page_last 8491
_journal_paper_doi 10.1039/c3dt50190f
_journal_volume 42
_journal_year 2013
_chemical_compound_source 'synthesis as described'
_chemical_formula_moiety 'C24 H43 Br P2 Pd'
_chemical_formula_sum 'C24 H43 Br P2 Pd'
_chemical_formula_weight 579.83
_chemical_melting_point xxx:xxx
_chemical_name_systematic ?
_space_group_IT_number 61
_symmetry_cell_setting orthorhombic
_symmetry_Int_Tables_number 61
_symmetry_space_group_name_Hall '-P 2ac 2ab'
_symmetry_space_group_name_H-M 'P b c a'
_atom_sites_solution_hydrogens geom
_atom_sites_solution_primary direct
_atom_sites_solution_secondary difmap
_audit_creation_date 2010-09-24T21:08:59-00:00
_audit_creation_method 'WinGX routine CIF_UPDATE'
_cell_angle_alpha 90
_cell_angle_beta 90
_cell_angle_gamma 90
_cell_formula_units_Z 8
_cell_length_a 15.3928(4)
_cell_length_b 15.5649(4)
_cell_length_c 22.4687(6)
_cell_measurement_reflns_used 6844
_cell_measurement_temperature 123.0(1)
_cell_measurement_theta_max 28.283
_cell_measurement_theta_min 0.407
_cell_volume 5383.2(2)
_computing_cell_refinement 'HKL Scalepack (Otwinowski & Minor 1997)'
_computing_data_collection 'Collect (Hooft, 1998)'
_computing_data_reduction 'HKL Denzo and Scalepack (Otwinowski & Minor 1997)'
_computing_molecular_graphics 'MERCURY (Macrae et al., 2006)'
_computing_publication_material 'WinGX publication routines (Farrugia, 1999)'
_computing_structure_refinement 'SHELXL-97 (Sheldrick, 2008)'
_computing_structure_solution 'SIR2002 (Burla, 2003)'
_diffrn_ambient_temperature 123.0(1)
_diffrn_detector 'CCD plate'
_diffrn_detector_area_resol_mean 9
_diffrn_measured_fraction_theta_full 0.999
_diffrn_measured_fraction_theta_max 0.999
_diffrn_measurement_device '95mm CCD camera on \k-goniostat'
_diffrn_measurement_device_type 'Bruker-Nonius Kappa Apex II Diffractometer'
_diffrn_measurement_method 'CCD rotation images, thick slices'
_diffrn_radiation_monochromator 'horizonally mounted graphite crystal'
_diffrn_radiation_probe x-ray
_diffrn_radiation_type Mok\a
_diffrn_radiation_wavelength 0.71073
_diffrn_reflns_av_R_equivalents 0.0581
_diffrn_reflns_av_unetI/netI 0.0437
_diffrn_reflns_limit_h_max 18
_diffrn_reflns_limit_h_min -10
_diffrn_reflns_limit_k_max 18
_diffrn_reflns_limit_k_min -18
_diffrn_reflns_limit_l_max 26
_diffrn_reflns_limit_l_min -26
_diffrn_reflns_number 28514
_diffrn_reflns_theta_full 25
_diffrn_reflns_theta_max 25
_diffrn_reflns_theta_min 1.81
_diffrn_source 'Enraf Nonius FR590'
_exptl_absorpt_coefficient_mu 2.301
_exptl_absorpt_correction_T_max 0.7457
_exptl_absorpt_correction_T_min 0.5870
_exptl_absorpt_correction_type multi-scan
_exptl_absorpt_process_details
;
Sheldrick, G. M. SADABS 2008/2; University of G\"ottingen: G\"ottingen,
Germany, 2008.
;
_exptl_crystal_colour colourless
_exptl_crystal_density_diffrn 1.431
_exptl_crystal_density_method 'not measured'
_exptl_crystal_description block
_exptl_crystal_F_000 2384
_exptl_crystal_size_max 0.20
_exptl_crystal_size_mid 0.15
_exptl_crystal_size_min 0.10
_refine_diff_density_max 0.571
_refine_diff_density_min -0.675
_refine_diff_density_rms 0.177
_refine_ls_extinction_method none
_refine_ls_goodness_of_fit_ref 1.004
_refine_ls_hydrogen_treatment constr
_refine_ls_matrix_type full
_refine_ls_number_parameters 265
_refine_ls_number_reflns 4743
_refine_ls_number_restraints 0
_refine_ls_restrained_S_all 1.004
_refine_ls_R_factor_all 0.0480
_refine_ls_R_factor_gt 0.0339
_refine_ls_shift/su_max 0.001
_refine_ls_shift/su_mean 0
_refine_ls_structure_factor_coef Fsqd
_refine_ls_weighting_details 'calc w=1/[\s^2^(Fo^2^)+(0.0802P)^2^+3.7808P] where P=(Fo^2^+2Fc^2^)/3'
_refine_ls_weighting_scheme calc
_refine_ls_wR_factor_gt 0.1011
_refine_ls_wR_factor_ref 0.1186
_reflns_number_gt 3943
_reflns_number_total 4743
_reflns_threshold_expression >2\s(I)
_cod_data_source_file c3dt50190f.txt
_cod_data_source_block 5oP
_cod_database_code 7022880

loop_
_symmetry_equiv_pos_as_xyz
'x, y, z'
'-x+1/2, -y, z+1/2'
'x+1/2, -y+1/2, -z'
'-x, y+1/2, -z+1/2'
'-x, -y, -z'
'x-1/2, y, -z-1/2'
'-x-1/2, y-1/2, z'
'x, -y-1/2, z-1/2'

loop_
_atom_site_label
_atom_site_type_symbol
_atom_site_fract_x
_atom_site_fract_y
_atom_site_fract_z
_atom_site_U_iso_or_equiv
_atom_site_adp_type
_atom_site_occupancy
_atom_site_symmetry_multiplicity
_atom_site_calc_flag
_atom_site_refinement_flags
Pd1 Pd 0.92600(2) 0.186498(19) 0.605357(14) 0.01707(13) Uani 1 1 d .
Br1 Br 0.79044(3) 0.27356(3) 0.58816(2) 0.02630(15) Uani 1 1 d .
P1 P 0.87136(7) 0.10457(7) 0.68222(5) 0.0198(3) Uani 1 1 d .
P2 P 1.01389(7) 0.25264(7) 0.53636(5) 0.0194(3) Uani 1 1 d .
C1 C 1.0312(3) 0.1097(3) 0.61493(19) 0.0218(10) Uani 1 1 d .
C2 C 1.0376(3) 0.0530(3) 0.6642(2) 0.0242(10) Uani 1 1 d .
C3 C 1.1042(3) -0.0080(3) 0.6659(2) 0.0286(11) Uani 1 1 d .
H3 H 1.1072 -0.0473 0.6982 0.034 Uiso 1 1 calc R
C4 C 1.1652(3) -0.0120(3) 0.6216(2) 0.0320(11) Uani 1 1 d .
H4 H 1.2098 -0.0542 0.6233 0.038 Uiso 1 1 calc R
C5 C 1.1622(3) 0.0455(3) 0.5744(2) 0.0314(11) Uani 1 1 d .
H5 H 1.2054 0.0431 0.5443 0.038 Uiso 1 1 calc R
C6 C 1.0961(3) 0.1065(3) 0.5709(2) 0.0226(10) Uani 1 1 d .
C7 C 0.9722(3) 0.0595(3) 0.71327(19) 0.0269(10) Uani 1 1 d .
H7A H 0.9945 0.0972 0.7453 0.032 Uiso 1 1 calc R
H7B H 0.9608 0.002 0.7303 0.032 Uiso 1 1 calc R
C8 C 1.0919(3) 0.1668(3) 0.5189(2) 0.0270(10) Uani 1 1 d .
H8A H 1.073 0.1355 0.4828 0.032 Uiso 1 1 calc R
H8B H 1.1499 0.1918 0.5112 0.032 Uiso 1 1 calc R
C9 C 0.8072(3) 0.0091(3) 0.65712(19) 0.0234(10) Uani 1 1 d .
C10 C 0.8662(3) -0.0424(3) 0.6159(2) 0.0300(11) Uani 1 1 d .
H10A H 0.833 -0.0892 0.5977 0.045 Uiso 1 1 calc R
H10B H 0.9146 -0.0664 0.6389 0.045 Uiso 1 1 calc R
H10C H 0.889 -0.0047 0.5847 0.045 Uiso 1 1 calc R
C11 C 0.7285(3) 0.0380(3) 0.6206(2) 0.0349(12) Uani 1 1 d .
H11A H 0.7474 0.0783 0.5896 0.052 Uiso 1 1 calc R
H11B H 0.6864 0.0664 0.6468 0.052 Uiso 1 1 calc R
H11C H 0.7012 -0.0121 0.6019 0.052 Uiso 1 1 calc R
C12 C 0.7773(3) -0.0490(3) 0.7084(2) 0.0343(12) Uani 1 1 d .
H12A H 0.7364 -0.0174 0.7337 0.051 Uiso 1 1 calc R
H12B H 0.8277 -0.0665 0.7321 0.051 Uiso 1 1 calc R
H12C H 0.7485 -0.1 0.6922 0.051 Uiso 1 1 calc R
C13 C 0.8198(3) 0.1625(3) 0.7463(2) 0.0290(11) Uani 1 1 d .
C14 C 0.8690(4) 0.2485(3) 0.7517(2) 0.0347(12) Uani 1 1 d .
H14A H 0.8455 0.2814 0.7852 0.052 Uiso 1 1 calc R
H14B H 0.8619 0.2814 0.7149 0.052 Uiso 1 1 calc R
H14C H 0.9308 0.2372 0.7585 0.052 Uiso 1 1 calc R
C15 C 0.7236(3) 0.1808(3) 0.7350(2) 0.0362(12) Uani 1 1 d .
H15A H 0.691 0.1268 0.7359 0.054 Uiso 1 1 calc R
H15B H 0.7167 0.208 0.696 0.054 Uiso 1 1 calc R
H15C H 0.7014 0.2194 0.766 0.054 Uiso 1 1 calc R
C16 C 0.8301(4) 0.1129(3) 0.8054(2) 0.0367(12) Uani 1 1 d .
H16A H 0.8005 0.1442 0.8373 0.055 Uiso 1 1 calc R
H16B H 0.8919 0.1074 0.815 0.055 Uiso 1 1 calc R
H16C H 0.8043 0.0556 0.8013 0.055 Uiso 1 1 calc R
C17 C 0.9683(3) 0.2833(3) 0.4618(2) 0.0249(10) Uani 1 1 d .
C18 C 1.0382(3) 0.2901(3) 0.4127(2) 0.0324(12) Uani 1 1 d .
H18A H 1.0102 0.3027 0.3745 0.049 Uiso 1 1 calc R
H18B H 1.0697 0.2355 0.4098 0.049 Uiso 1 1 calc R
H18C H 1.0789 0.3363 0.4227 0.049 Uiso 1 1 calc R
C19 C 0.9189(3) 0.3694(3) 0.4659(2) 0.0297(11) Uani 1 1 d .
H19A H 0.9603 0.4161 0.4729 0.045 Uiso 1 1 calc R
H19B H 0.8772 0.3669 0.4988 0.045 Uiso 1 1 calc R
H19C H 0.8878 0.3797 0.4285 0.045 Uiso 1 1 calc R
C20 C 0.9040(3) 0.2121(3) 0.4454(2) 0.0293(11) Uani 1 1 d .
H20A H 0.8567 0.2109 0.4745 0.044 Uiso 1 1 calc R
H20B H 0.9341 0.1566 0.4455 0.044 Uiso 1 1 calc R
H20C H 0.8803 0.2232 0.4057 0.044 Uiso 1 1 calc R
C21 C 1.0771(3) 0.3422(3) 0.5718(2) 0.0260(10) Uani 1 1 d .
C22 C 1.1356(3) 0.3903(3) 0.5279(2) 0.0332(11) Uani 1 1 d .
H22A H 1.0996 0.4195 0.4982 0.05 Uiso 1 1 calc R
H22B H 1.1742 0.3493 0.5079 0.05 Uiso 1 1 calc R
H22C H 1.1705 0.4328 0.5494 0.05 Uiso 1 1 calc R
C23 C 1.0141(4) 0.4042(3) 0.6019(2) 0.0334(12) Uani 1 1 d .
H23A H 0.9769 0.3725 0.6296 0.05 Uiso 1 1 calc R
H23B H 0.9779 0.4321 0.5717 0.05 Uiso 1 1 calc R
H23C H 1.0469 0.448 0.6238 0.05 Uiso 1 1 calc R
C24 C 1.1348(4) 0.3016(3) 0.6203(2) 0.0366(13) Uani 1 1 d .
H24A H 1.1641 0.3472 0.6428 0.055 Uiso 1 1 calc R
H24B H 1.1784 0.2645 0.6015 0.055 Uiso 1 1 calc R
H24C H 1.0988 0.2674 0.6473 0.055 Uiso 1 1 calc R

loop_
_atom_site_aniso_label
_atom_site_aniso_U_11
_atom_site_aniso_U_22
_atom_site_aniso_U_33
_atom_site_aniso_U_23
_atom_site_aniso_U_13
_atom_site_aniso_U_12
Pd1 0.0168(2) 0.01550(19) 0.0189(2) 0.00010(12) -0.00024(13) 0.00035(13)
Br1 0.0222(3) 0.0264(3) 0.0303(3) 0.00252(18) 0.00171(19) 0.00794(19)
P1 0.0218(6) 0.0185(5) 0.0190(6) -0.0014(4) 0.0007(5) -0.0019(5)
P2 0.0194(6) 0.0179(5) 0.0207(6) 0.0017(4) 0.0000(5) -0.0008(5)
C1 0.022(2) 0.015(2) 0.029(2) -0.0007(18) -0.0061(19) 0.0011(18)
C2 0.023(2) 0.018(2) 0.032(3) 0.0000(18) -0.006(2) -0.0041(18)
C3 0.027(3) 0.023(2) 0.036(3) 0.008(2) -0.009(2) -0.003(2)
C4 0.023(3) 0.025(2) 0.048(3) 0.003(2) -0.006(2) 0.008(2)
C5 0.021(2) 0.032(2) 0.041(3) -0.001(2) 0.001(2) 0.001(2)
C6 0.018(2) 0.022(2) 0.028(2) -0.0025(19) -0.0021(19) 0.0004(18)
C7 0.033(3) 0.023(2) 0.025(3) 0.0045(19) -0.007(2) -0.002(2)
C8 0.024(2) 0.026(2) 0.031(3) 0.004(2) 0.004(2) 0.003(2)
C9 0.029(2) 0.019(2) 0.022(2) -0.0034(18) 0.005(2) -0.0090(19)
C10 0.027(3) 0.027(2) 0.036(3) -0.010(2) 0.003(2) -0.009(2)
C11 0.031(3) 0.035(3) 0.038(3) -0.004(2) -0.007(2) -0.012(2)
C12 0.044(3) 0.027(2) 0.032(3) 0.004(2) 0.003(2) -0.012(2)
C13 0.037(3) 0.031(2) 0.019(2) -0.0050(19) 0.002(2) 0.002(2)
C14 0.053(3) 0.023(2) 0.028(3) -0.004(2) 0.002(2) -0.005(2)
C15 0.040(3) 0.039(3) 0.029(3) -0.004(2) 0.009(2) 0.006(2)
C16 0.051(3) 0.039(3) 0.020(2) -0.002(2) 0.005(2) -0.005(3)
C17 0.027(2) 0.027(2) 0.021(2) 0.0015(19) 0.001(2) 0.001(2)
C18 0.034(3) 0.038(3) 0.025(3) 0.006(2) 0.004(2) 0.000(2)
C19 0.033(3) 0.030(3) 0.026(3) 0.009(2) -0.004(2) 0.003(2)
C20 0.033(3) 0.034(3) 0.021(3) -0.005(2) -0.002(2) -0.005(2)
C21 0.026(3) 0.022(2) 0.030(3) 0.004(2) -0.005(2) -0.0075(19)
C22 0.028(3) 0.033(3) 0.038(3) 0.006(2) -0.002(2) -0.013(2)
C23 0.047(3) 0.020(2) 0.033(3) -0.0046(19) 0.000(2) -0.008(2)
C24 0.039(3) 0.035(3) 0.036(3) 0.005(2) -0.014(3) -0.019(2)

loop_
_atom_type_symbol
_atom_type_description
_atom_type_scat_dispersion_real
_atom_type_scat_dispersion_imag
_atom_type_scat_source
C C 0.0033 0.0016 'International Tables Vol C Tables 4.2.6.8 and 6.1.1.4'
H H 0 0 'International Tables Vol C Tables 4.2.6.8 and 6.1.1.4'
P P 0.1023 0.0942 'International Tables Vol C Tables 4.2.6.8 and 6.1.1.4'
Br Br -0.2901 2.4595 'International Tables Vol C Tables 4.2.6.8 and 6.1.1.4'
Pd Pd -0.9988 1.0072 'International Tables Vol C Tables 4.2.6.8 and 6.1.1.4'

loop_
_geom_angle_atom_site_label_1
_geom_angle_atom_site_label_2
_geom_angle_atom_site_label_3
_geom_angle
C1 Pd1 P2 82.26(13)
C1 Pd1 P1 83.44(13)
P2 Pd1 P1 165.17(4)
C1 Pd1 Br1 175.65(12)
P2 Pd1 Br1 98.23(3)
P1 Pd1 Br1 96.33(3)
C7 P1 C9 104.9(2)
C7 P1 C13 104.4(2)
C9 P1 C13 113.0(2)
C7 P1 Pd1 100.78(15)
C9 P1 Pd1 113.95(14)
C13 P1 Pd1 117.60(16)
C8 P2 C17 103.8(2)
C8 P2 C21 107.0(2)
C17 P2 C21 112.5(2)
C8 P2 Pd1 101.69(15)
C17 P2 Pd1 119.67(15)
C21 P2 Pd1 110.56(15)
C6 C1 C2 118.5(4)
C6 C1 Pd1 121.0(3)
C2 C1 Pd1 120.4(3)
C3 C2 C1 119.6(4)
C3 C2 C7 121.4(4)
C1 C2 C7 119.0(4)
C4 C3 C2 121.0(4)
C4 C3 H3 119.5
C2 C3 H3 119.5
C3 C4 C5 120.2(4)
C3 C4 H4 119.9
C5 C4 H4 119.9
C4 C5 C6 120.5(4)
C4 C5 H5 119.8
C6 C5 H5 119.8
C5 C6 C1 120.2(4)
C5 C6 C8 120.2(4)
C1 C6 C8 119.6(4)
C2 C7 P1 108.3(3)
C2 C7 H7A 110
P1 C7 H7A 110
C2 C7 H7B 110
P1 C7 H7B 110
H7A C7 H7B 108.4
C6 C8 P2 108.5(3)
C6 C8 H8A 110
P2 C8 H8A 110
C6 C8 H8B 110
P2 C8 H8B 110
H8A C8 H8B 108.4
C10 C9 C11 107.5(4)
C10 C9 C12 109.0(4)
C11 C9 C12 109.8(4)
C10 C9 P1 106.6(3)
C11 C9 P1 110.2(3)
C12 C9 P1 113.5(3)
C9 C10 H10A 109.5
C9 C10 H10B 109.5
H10A C10 H10B 109.5
C9 C10 H10C 109.5
H10A C10 H10C 109.5
H10B C10 H10C 109.5
C9 C11 H11A 109.5
C9 C11 H11B 109.5
H11A C11 H11B 109.5
C9 C11 H11C 109.5
H11A C11 H11C 109.5
H11B C11 H11C 109.5
C9 C12 H12A 109.5
C9 C12 H12B 109.5
H12A C12 H12B 109.5
C9 C12 H12C 109.5
H12A C12 H12C 109.5
H12B C12 H12C 109.5
C16 C13 C14 108.4(4)
C16 C13 C15 109.6(4)
C14 C13 C15 109.1(4)
C16 C13 P1 112.1(3)
C14 C13 P1 105.7(3)
C15 C13 P1 111.8(3)
C13 C14 H14A 109.5
C13 C14 H14B 109.5
H14A C14 H14B 109.5
C13 C14 H14C 109.5
H14A C14 H14C 109.5
H14B C14 H14C 109.5
C13 C15 H15A 109.5
C13 C15 H15B 109.5
H15A C15 H15B 109.5
C13 C15 H15C 109.5
H15A C15 H15C 109.5
H15B C15 H15C 109.5
C13 C16 H16A 109.5
C13 C16 H16B 109.5
H16A C16 H16B 109.5
C13 C16 H16C 109.5
H16A C16 H16C 109.5
H16B C16 H16C 109.5
C20 C17 C18 109.1(4)
C20 C17 C19 109.0(4)
C18 C17 C19 109.0(4)
C20 C17 P2 105.8(3)
C18 C17 P2 113.2(3)
C19 C17 P2 110.6(3)
C17 C18 H18A 109.5
C17 C18 H18B 109.5
H18A C18 H18B 109.5
C17 C18 H18C 109.5
H18A C18 H18C 109.5
H18B C18 H18C 109.5
C17 C19 H19A 109.5
C17 C19 H19B 109.5
H19A C19 H19B 109.5
C17 C19 H19C 109.5
H19A C19 H19C 109.5
H19B C19 H19C 109.5
C17 C20 H20A 109.5
C17 C20 H20B 109.5
H20A C20 H20B 109.5
C17 C20 H20C 109.5
H20A C20 H20C 109.5
H20B C20 H20C 109.5
C23 C21 C22 110.5(4)
C23 C21 C24 108.2(4)
C22 C21 C24 108.4(4)
C23 C21 P2 109.2(3)
C22 C21 P2 113.2(3)
C24 C21 P2 107.1(3)
C21 C22 H22A 109.5
C21 C22 H22B 109.5
H22A C22 H22B 109.5
C21 C22 H22C 109.5
H22A C22 H22C 109.5
H22B C22 H22C 109.5
C21 C23 H23A 109.5
C21 C23 H23B 109.5
H23A C23 H23B 109.5
C21 C23 H23C 109.5
H23A C23 H23C 109.5
H23B C23 H23C 109.5
C21 C24 H24A 109.5
C21 C24 H24B 109.5
H24A C24 H24B 109.5
C21 C24 H24C 109.5
H24A C24 H24C 109.5
H24B C24 H24C 109.5

loop_
_geom_bond_atom_site_label_1
_geom_bond_atom_site_label_2
_geom_bond_distance
Pd1 C1 2.024(4)
Pd1 P2 2.3006(11)
Pd1 P1 2.3058(11)
Pd1 Br1 2.5179(5)
P1 C7 1.840(5)
P1 C9 1.871(4)
P1 C13 1.876(5)
P2 C8 1.838(5)
P2 C17 1.878(4)
P2 C21 1.877(5)
C1 C6 1.407(6)
C1 C2 1.420(6)
C2 C3 1.397(6)
C2 C7 1.496(6)
C3 C4 1.370(7)
C3 H3 0.95
C4 C5 1.389(7)
C4 H4 0.95
C5 C6 1.394(6)
C5 H5 0.95
C6 C8 1.500(6)
C7 H7A 0.99
C7 H7B 0.99
C8 H8A 0.99
C8 H8B 0.99
C9 C10 1.524(6)
C9 C11 1.532(6)
C9 C12 1.535(6)
C10 H10A 0.98
C10 H10B 0.98
C10 H10C 0.98
C11 H11A 0.98
C11 H11B 0.98
C11 H11C 0.98
C12 H12A 0.98
C12 H12B 0.98
C12 H12C 0.98
C13 C16 1.543(6)
C13 C14 1.541(6)
C13 C15 1.530(7)
C14 H14A 0.98
C14 H14B 0.98
C14 H14C 0.98
C15 H15A 0.98
C15 H15B 0.98
C15 H15C 0.98
C16 H16A 0.98
C16 H16B 0.98
C16 H16C 0.98
C17 C20 1.531(6)
C17 C18 1.544(6)
C17 C19 1.543(6)
C18 H18A 0.98
C18 H18B 0.98
C18 H18C 0.98
C19 H19A 0.98
C19 H19B 0.98
C19 H19C 0.98
C20 H20A 0.98
C20 H20B 0.98
C20 H20C 0.98
C21 C23 1.527(7)
C21 C22 1.532(6)
C21 C24 1.541(7)
C22 H22A 0.98
C22 H22B 0.98
C22 H22C 0.98
C23 H23A 0.98
C23 H23B 0.98
C23 H23C 0.98
C24 H24A 0.98
C24 H24B 0.98
C24 H24C 0.98

loop_
_geom_torsion_atom_site_label_1
_geom_torsion_atom_site_label_2
_geom_torsion_atom_site_label_3
_geom_torsion_atom_site_label_4
_geom_torsion
C1 Pd1 P1 C7 19.73(19)
P2 Pd1 P1 C7 4.3(2)
Br1 Pd1 P1 C7 -164.64(15)
C1 Pd1 P1 C9 -92.0(2)
P2 Pd1 P1 C9 -107.4(2)
Br1 Pd1 P1 C9 83.63(16)
C1 Pd1 P1 C13 132.4(2)
P2 Pd1 P1 C13 117.0(2)
Br1 Pd1 P1 C13 -51.97(17)
C1 Pd1 P2 C8 21.7(2)
P1 Pd1 P2 C8 37.2(2)
Br1 Pd1 P2 C8 -153.92(16)
C1 Pd1 P2 C17 135.2(2)
P1 Pd1 P2 C17 150.6(2)
Br1 Pd1 P2 C17 -40.46(17)
C1 Pd1 P2 C21 -91.6(2)
P1 Pd1 P2 C21 -76.1(2)
Br1 Pd1 P2 C21 92.76(16)
P2 Pd1 C1 C6 -18.4(3)
P1 Pd1 C1 C6 165.5(3)
P2 Pd1 C1 C2 166.5(3)
P1 Pd1 C1 C2 -9.6(3)
C6 C1 C2 C3 -4.2(6)
Pd1 C1 C2 C3 171.0(3)
C6 C1 C2 C7 176.1(4)
Pd1 C1 C2 C7 -8.6(5)
C1 C2 C3 C4 2.2(7)
C7 C2 C3 C4 -178.2(4)
C2 C3 C4 C5 0.6(7)
C3 C4 C5 C6 -1.3(7)
C4 C5 C6 C1 -0.8(7)
C4 C5 C6 C8 -178.4(4)
C2 C1 C6 C5 3.5(6)
Pd1 C1 C6 C5 -171.6(3)
C2 C1 C6 C8 -178.9(4)
Pd1 C1 C6 C8 5.9(6)
C3 C2 C7 P1 -153.3(3)
C1 C2 C7 P1 26.4(5)
C9 P1 C7 C2 89.9(3)
C13 P1 C7 C2 -151.1(3)
Pd1 P1 C7 C2 -28.7(3)
C5 C6 C8 P2 -167.5(3)
C1 C6 C8 P2 15.0(5)
C17 P2 C8 C6 -149.6(3)
C21 P2 C8 C6 91.2(3)
Pd1 P2 C8 C6 -24.8(3)
C7 P1 C9 C10 -53.9(3)
C13 P1 C9 C10 -167.0(3)
Pd1 P1 C9 C10 55.4(3)
C7 P1 C9 C11 -170.2(3)
C13 P1 C9 C11 76.7(4)
Pd1 P1 C9 C11 -61.0(3)
C7 P1 C9 C12 66.2(4)
C13 P1 C9 C12 -46.9(4)
Pd1 P1 C9 C12 175.4(3)
C7 P1 C13 C16 -39.1(4)
C9 P1 C13 C16 74.3(4)
Pd1 P1 C13 C16 -149.7(3)
C7 P1 C13 C14 78.8(3)
C9 P1 C13 C14 -167.8(3)
Pd1 P1 C13 C14 -31.8(4)
C7 P1 C13 C15 -162.6(3)
C9 P1 C13 C15 -49.2(4)
Pd1 P1 C13 C15 86.8(3)
C8 P2 C17 C20 76.3(3)
C21 P2 C17 C20 -168.4(3)
Pd1 P2 C17 C20 -36.0(3)
C8 P2 C17 C18 -43.1(4)
C21 P2 C17 C18 72.2(4)
Pd1 P2 C17 C18 -155.4(3)
C8 P2 C17 C19 -165.8(3)
C21 P2 C17 C19 -50.5(4)
Pd1 P2 C17 C19 81.8(3)
C8 P2 C21 C23 -165.1(3)
C17 P2 C21 C23 81.5(4)
Pd1 P2 C21 C23 -55.2(3)
C8 P2 C21 C22 71.3(4)
C17 P2 C21 C22 -42.0(4)
Pd1 P2 C21 C22 -178.8(3)
C8 P2 C21 C24 -48.2(4)
C17 P2 C21 C24 -161.5(3)
Pd1 P2 C21 C24 61.8(4)
